data_7064195
loop_
_publ_author_name
'Sokolov, Vladislav A.'
'Bakulina, Olga'
'Boyarskaya, Irina A.'
'Spiridonova, Dar'ya V.'
'Kryukova, Mariya A.'
'Vasilyev, Aleksander'

_publ_section_title
;
 Synthesis of CCl3-substituted amides, ketones, indenes by intermolecular
 reactions of \b-CCl3-enones or \b-CCl3-\b-hydroxy ketones with various
 nucleophiles in CF3SO3H
;
_journal_name_full 'New Journal of Chemistry'
_journal_paper_doi 10.1039/D5NJ03928B
_journal_year 2026
_chemical_formula_moiety 'C15 H18 Cl3 N O2'
_chemical_formula_sum 'C15 H18 Cl3 N O2'
_chemical_formula_weight 350.65
_space_group_crystal_system triclinic
_space_group_IT_number 2
_space_group_name_Hall '-P 1'
_space_group_name_H-M_alt 'P -1'
_atom_sites_solution_hydrogens mixed
_atom_sites_solution_primary dual
_audit_creation_date 2023-10-03
_audit_creation_method
;
Olex2 1.5
(compiled 2023.08.24 svn.re1ec1418 for OlexSys, GUI svn.r6817)
;
_audit_update_record
;
2025-09-26 deposited with the CCDC.	2025-12-09 downloaded from the CCDC.
;
_cell_angle_alpha 76.702(2)
_cell_angle_beta 83.835(2)
_cell_angle_gamma 75.793(2)
_cell_formula_units_Z 4
_cell_length_a 9.2834(2)
_cell_length_b 11.5385(4)
_cell_length_c 16.7356(2)
_cell_measurement_reflns_used 15306
_cell_measurement_temperature 100(2)
_cell_measurement_theta_max 79.4250
_cell_measurement_theta_min 2.7480
_cell_volume 1688.77(7)
_computing_cell_refinement 'CrysAlisPro 1.171.41.103a (Rigaku OD, 2021)'
_computing_data_collection 'CrysAlisPro 1.171.41.103a (Rigaku OD, 2021)'
_computing_data_reduction 'CrysAlisPro 1.171.41.103a (Rigaku OD, 2021)'
_computing_molecular_graphics 'Olex2 1.5 (Dolomanov et al., 2009)'
_computing_publication_material 'Olex2 1.5 (Dolomanov et al., 2009)'
_computing_structure_refinement 'SHELXL 2018/3 (Sheldrick, 2015)'
_computing_structure_solution 'SHELXT 2018/2 (Sheldrick, 2015)'
_diffrn_ambient_environment N~2~
_diffrn_ambient_temperature 100(2)
_diffrn_detector 'Hybrid Pixel Array Detector'
_diffrn_detector_area_resol_mean 10.0000
_diffrn_detector_type HyPix
_diffrn_measured_fraction_theta_full 0.998
_diffrn_measured_fraction_theta_max 0.997
_diffrn_measurement_details
;
List of Runs (angles in degrees, time in seconds):

  # Type    Start    End  Width  t~exp~   \w     \q     \k     \f   Frames
#--------------------------------------------------------------------------
  1  \w     35.00  97.00   0.50    0.20    --   47.38  40.00-153.00  124
  2  \w    102.00 178.00   0.50    1.00    --  113.25  40.00-153.00  152
  3  \w    103.00 169.00   0.50    1.00    --  113.25  45.00 -90.00  132
  4  \w    115.00 147.00   0.50    1.00    --  113.25  15.00 -30.00   64
  5  \w    151.00 177.00   0.50    1.00    --  113.25  15.00 -30.00   52
  6  \w    100.00 138.00   0.50    1.00    --  113.25  15.00 -90.00   76
  7  \w    102.00 162.00   0.50    1.00    --  113.25  61.00  60.00  120
  8  \w     99.00 152.00   0.50    1.00    --  113.25  61.00 120.00  106
  9  \w     -8.00  25.00   0.50    0.20    --  -47.38  40.00-153.00   66
 10  \w    -71.00 -46.00   0.50    1.00    -- -106.00  61.00-150.00   50
 11  \w   -102.00 -76.00   0.50    1.00    -- -106.00  77.00   0.00   52
 12  \w    -62.00 -11.00   0.50    0.20    --  -47.38  57.00   0.00  102
 13  \w    -24.00  48.00   0.50    0.20    --   47.38 -57.00-180.00  144
 14  \w    -26.00  26.00   0.50    0.20    --   47.38 -19.00-150.00  104
 15  \w    -27.00  25.00   0.50    0.20    --   47.38 -19.00 -90.00  104
 16  \w      7.00  32.00   0.50    0.20    --   47.38 -40.00  52.00   50
 17  \w     46.00  71.00   0.50    1.00    --  113.25 -61.00 -90.00   50
 18  \w     43.00  70.00   0.50    1.00    --  113.25 -61.00 -60.00   54
 19  \w     44.00  69.00   0.50    1.00    --  113.25 -61.00-150.00   50
 20  \w     46.00  71.00   0.50    1.00    --  113.25 -61.00-180.00   50
 21  \w     48.00  88.00   0.50    1.00    --  113.25 -94.00  30.00   80
 22  \w     81.00 107.00   0.50    1.00    --  113.25-104.00 177.79   52
 23  \w     45.00  71.00   0.50    1.00    --  113.25-104.00 177.79   52
 24  \w     51.00  95.00   0.50    1.00    --  113.25 -94.00  90.00   88
 25  \w     44.00  75.00   0.50    1.00    --  113.25-125.00  90.00   62
 26  \w     47.00 104.00   0.50    1.00    --  113.25-125.00  30.00  114
 27  \w     53.00 100.00   0.50    1.00    --  113.25 -94.00-120.00   94
 28  \w     43.00  85.00   0.50    1.00    --  113.25-125.00-150.00   84
 29  \w     63.00 105.00   0.50    1.00    --  113.25 -94.00-180.00   84
 30  \w    -67.00 -34.00   0.50    1.00    -- -106.00 143.00-100.80   66
 31  \w   -124.00 -76.00   0.50    1.00    -- -106.00 143.00-100.80   96
 32  \w    -80.00 -44.00   0.50    1.00    -- -106.00 125.00 -30.00   72
 33  \w    -88.00 -30.00   0.50    0.20    --  -47.38 125.00   0.00  116
 34  \w   -112.00 -68.00   0.50    1.00    -- -106.00 125.00  30.00   88
 35  \w   -112.00 -77.00   0.50    1.00    -- -106.00 125.00  60.00   70
 36  \w    -74.00 -33.00   0.50    1.00    -- -106.00 125.00  60.00   82
 37  \w   -107.00 -36.00   0.50    1.00    -- -106.00 125.00  90.00  142
 38  \w   -112.00 -86.00   0.50    1.00    -- -106.00 125.00 150.00   52
 39  \w    -75.00 -38.00   0.50    1.00    -- -106.00 125.00 150.00   74
 40  \w   -112.00 -82.00   0.50    1.00    -- -106.00 125.00   0.00   60
 41  \w   -109.00 -78.00   0.50    1.00    -- -106.00 115.00 -48.37   62
 42  \w    -65.00 -36.00   0.50    1.00    -- -106.00 110.00-106.89   58
 43  \w   -106.00 -68.00   0.50    1.00    -- -106.00 110.00-106.89   76
 44  \w   -108.00 -77.00   0.50    1.00    -- -106.00 111.00-139.85   62
 45  \w   -119.00 -37.00   0.50    0.20    --  -47.38 -40.00  52.00  164
 46  \w   -174.00-137.00   0.50    1.00    -- -106.00 -94.00 150.00   74
 47  \w   -121.00 -84.00   0.50    1.00    -- -106.00 -94.00 150.00   74
 48  \w   -168.00 -94.00   0.50    1.00    -- -106.00 -40.00  52.00  148
 49  \w   -176.00 -96.00   0.50    1.00    -- -106.00 -45.00  30.00  160
;
_diffrn_measurement_device 'four-circle diffractometer'
_diffrn_measurement_device_type 'XtaLAB Synergy, Single source at home/near, HyPix'
_diffrn_measurement_method '\w scans'
_diffrn_orient_matrix_type 'CrysAlisPro convention (1999,Acta A55,543-557)'
_diffrn_orient_matrix_UB_11 0.1346300000
_diffrn_orient_matrix_UB_12 0.0299800000
_diffrn_orient_matrix_UB_13 0.0305242000
_diffrn_orient_matrix_UB_21 -0.0598365000
_diffrn_orient_matrix_UB_22 0.1368047000
_diffrn_orient_matrix_UB_23 -0.0365989000
_diffrn_orient_matrix_UB_31 -0.0876586000
_diffrn_orient_matrix_UB_32 0.0155281000
_diffrn_orient_matrix_UB_33 0.0818660000
_diffrn_radiation_monochromator mirror
_diffrn_radiation_probe x-ray
_diffrn_radiation_type 'Cu K\a'
_diffrn_radiation_wavelength 1.54184
_diffrn_reflns_av_R_equivalents 0.0480
_diffrn_reflns_av_unetI/netI 0.0441
_diffrn_reflns_Laue_measured_fraction_full 0.998
_diffrn_reflns_Laue_measured_fraction_max 0.997
_diffrn_reflns_limit_h_max 11
_diffrn_reflns_limit_h_min -11
_diffrn_reflns_limit_k_max 14
_diffrn_reflns_limit_k_min -14
_diffrn_reflns_limit_l_max 20
_diffrn_reflns_limit_l_min -15
_diffrn_reflns_number 21599
_diffrn_reflns_point_group_measured_fraction_full 0.998
_diffrn_reflns_point_group_measured_fraction_max 0.997
_diffrn_reflns_theta_full 67.684
_diffrn_reflns_theta_max 69.996
_diffrn_reflns_theta_min 2.717
_diffrn_source 'micro-focus sealed X-ray tube'
_diffrn_source_type 'PhotonJet (Cu) X-ray Source'
_exptl_absorpt_coefficient_mu 4.941
_exptl_absorpt_correction_T_max 1.00000
_exptl_absorpt_correction_T_min 0.14642
_exptl_absorpt_correction_type multi-scan
_exptl_absorpt_process_details
;
CrysAlisPro 1.171.41.103a (Rigaku Oxford Diffraction, 2021)
Empirical absorption correction using spherical harmonics,
implemented in SCALE3 ABSPACK scaling algorithm.
;
_exptl_crystal_colour 'clear colourless'
_exptl_crystal_colour_lustre clear
_exptl_crystal_colour_primary colourless
_exptl_crystal_density_diffrn 1.379
_exptl_crystal_description prism
_exptl_crystal_F_000 728
_exptl_crystal_size_max 0.28
_exptl_crystal_size_mid 0.09
_exptl_crystal_size_min 0.03
_refine_diff_density_max 0.371
_refine_diff_density_min -0.331
_refine_diff_density_rms 0.062
_refine_ls_extinction_method none
_refine_ls_goodness_of_fit_ref 1.063
_refine_ls_hydrogen_treatment mixed
_refine_ls_matrix_type full
_refine_ls_number_parameters 395
_refine_ls_number_reflns 6387
_refine_ls_number_restraints 0
_refine_ls_restrained_S_all 1.063
_refine_ls_R_factor_all 0.0386
_refine_ls_R_factor_gt 0.0351
_refine_ls_shift/su_max 0.000
_refine_ls_shift/su_mean 0.000
_refine_ls_structure_factor_coef Fsqd
_refine_ls_weighting_details 'w=1/[\s^2^(Fo^2^)+(0.0573P)^2^+0.3099P] where P=(Fo^2^+2Fc^2^)/3'
_refine_ls_weighting_scheme calc
_refine_ls_wR_factor_gt 0.0962
_refine_ls_wR_factor_ref 0.0988
_reflns_Friedel_coverage 0.000
_reflns_number_gt 5749
_reflns_number_total 6387
_reflns_threshold_expression 'I > 2\s(I)'
_cod_data_source_file d5nj03928b2.cif
_cod_data_source_block 25750_skm2
_cod_database_code 7064195
_shelx_shelxl_version_number 2018/3
_chemical_oxdiff_formula 'C15 H18 Cl3 N O2'
_shelx_space_group_comment
;
The symmetry employed for this shelxl refinement is uniquely defined
by the following loop, which should always be used as a source of
symmetry information in preference to the above space-group names.
They are only intended as comments.
;
_shelx_estimated_absorpt_t_max 0.866
_shelx_estimated_absorpt_t_min 0.338
_olex2_refinement_description
;
1. Fixed Uiso
 At 1.2 times of:
  All C(H) groups, All C(H,H) groups
 At 1.5 times of:
  All C(H,H,H) groups
2.a Ternary CH refined with riding coordinates:
 C12(H12), C12'(H12')
2.b Secondary CH2 refined with riding coordinates:
 C11(H11A,H11B), C11'(H11C,H11D)
2.c Aromatic/amide H refined with riding coordinates:
 C3(H3), C6(H6), C3'(H3'), C6'(H6')
2.d Idealised Me refined as rotating group:
 C7(H7A,H7B,H7C), C8(H8A,H8B,H8C), C9(H9A,H9B,H9C), C15(H15A,H15B,H15C),
 C7'(H7'A,H7'B,H7'C), C8'(H8'A,H8'B,H8'C), C9'(H9'A,H9'B,H9'C), C15'(H15D,H15E,
 H15F)
;
_olex2_submission_special_instructions 'No special instructions were received'
_oxdiff_exptl_absorpt_empirical_details
;
Empirical correction (ABSPACK) includes:
- Absorption correction using spherical harmonics
- Frame scaling
;
_oxdiff_exptl_absorpt_empirical_full_max 5.806
_oxdiff_exptl_absorpt_empirical_full_min 0.576

loop_
_space_group_symop_operation_xyz
'x, y, z'
'-x, -y, -z'

loop_
_atom_site_label
_atom_site_type_symbol
_atom_site_fract_x
_atom_site_fract_y
_atom_site_fract_z
_atom_site_U_iso_or_equiv
_atom_site_adp_type
_atom_site_occupancy
_atom_site_site_symmetry_order
_atom_site_calc_flag
_atom_site_refinement_flags_posn
_atom_site_refinement_flags_adp
_atom_site_refinement_flags_occupancy
_atom_site_disorder_assembly
_atom_site_disorder_group
Cl1 Cl 0.62696(5) 0.32867(4) 0.90321(3) 0.03275(11) Uani 1 1 d . . . . .
Cl2 Cl 0.34855(5) 0.44367(4) 0.97691(3) 0.03692(12) Uani 1 1 d . . . . .
Cl3 Cl 0.35394(5) 0.27013(4) 0.87731(3) 0.03605(12) Uani 1 1 d . . . . .
O1 O 0.34423(13) 0.70955(11) 0.69781(7) 0.0287(3) Uani 1 1 d . . . . .
O2 O 0.25032(13) 0.44400(12) 0.69642(8) 0.0314(3) Uani 1 1 d . . . . .
N1 N 0.47246(15) 0.45007(12) 0.73846(8) 0.0217(3) Uani 1 1 d . . . . .
H1 H 0.563(3) 0.463(2) 0.7188(13) 0.029(5) Uiso 1 1 d . . . . .
C1 C 0.50703(17) 0.81282(14) 0.73790(10) 0.0226(3) Uani 1 1 d . . . . .
C2 C 0.53628(18) 0.88340(15) 0.65998(10) 0.0246(3) Uani 1 1 d . . . . .
C3 C 0.60523(19) 0.97877(15) 0.65683(10) 0.0266(3) Uani 1 1 d . . . . .
H3 H 0.627067 1.026162 0.604527 0.032 Uiso 1 1 calc R U . . .
C4 C 0.64390(18) 1.00820(15) 0.72681(10) 0.0263(3) Uani 1 1 d . . . . .
C5 C 0.61492(18) 0.93666(15) 0.80449(10) 0.0249(3) Uani 1 1 d . . . . .
C6 C 0.54833(18) 0.84012(15) 0.80805(10) 0.0245(3) Uani 1 1 d . . . . .
H6 H 0.530137 0.790703 0.860222 0.029 Uiso 1 1 calc R U . . .
C7 C 0.5024(2) 0.85598(17) 0.58088(10) 0.0296(4) Uani 1 1 d . . . . .
H7A H 0.531907 0.767563 0.583905 0.044 Uiso 1 1 calc R U . . .
H7B H 0.557894 0.897816 0.534697 0.044 Uiso 1 1 calc R U . . .
H7C H 0.395519 0.884769 0.572717 0.044 Uiso 1 1 calc R U . . .
C8 C 0.7152(2) 1.11439(17) 0.71923(12) 0.0330(4) Uani 1 1 d . . . . .
H8A H 0.648130 1.177266 0.744772 0.050 Uiso 1 1 calc R U . . .
H8B H 0.734730 1.148815 0.660971 0.050 Uiso 1 1 calc R U . . .
H8C H 0.809116 1.086271 0.746991 0.050 Uiso 1 1 calc R U . . .
C9 C 0.6583(2) 0.96195(17) 0.88173(11) 0.0309(4) Uani 1 1 d . . . . .
H9A H 0.631182 0.902419 0.929349 0.046 Uiso 1 1 calc R U . . .
H9B H 0.606068 1.044724 0.887331 0.046 Uiso 1 1 calc R U . . .
H9C H 0.765979 0.955170 0.878832 0.046 Uiso 1 1 calc R U . . .
C10 C 0.43279(17) 0.70966(15) 0.74655(10) 0.0234(3) Uani 1 1 d . . . . .
C11 C 0.47206(19) 0.60230(15) 0.81869(10) 0.0251(3) Uani 1 1 d . . . . .
H11A H 0.432068 0.628648 0.870541 0.030 Uiso 1 1 calc R U . . .
H11B H 0.581630 0.575375 0.820840 0.030 Uiso 1 1 calc R U . . .
C12 C 0.40872(18) 0.49563(15) 0.81125(10) 0.0237(3) Uani 1 1 d . . . . .
H12 H 0.299046 0.526267 0.805411 0.028 Uiso 1 1 calc R U . . .
C13 C 0.4334(2) 0.39037(16) 0.88791(10) 0.0282(3) Uani 1 1 d . . . . .
C14 C 0.38435(18) 0.43679(15) 0.68306(10) 0.0256(3) Uani 1 1 d . . . . .
C15 C 0.4639(2) 0.4091(2) 0.60402(11) 0.0365(4) Uani 1 1 d . . . . .
H15A H 0.477679 0.321790 0.604957 0.055 Uiso 1 1 calc R U . . .
H15B H 0.561213 0.429917 0.598102 0.055 Uiso 1 1 calc R U . . .
H15C H 0.404607 0.457392 0.557564 0.055 Uiso 1 1 calc R U . . .
Cl1' Cl 1.14167(4) 0.68486(4) 0.49335(2) 0.03165(11) Uani 1 1 d . . . . .
Cl2' Cl 0.89096(5) 0.89315(4) 0.48029(2) 0.03094(11) Uani 1 1 d . . . . .
Cl3' Cl 0.84936(5) 0.65875(4) 0.46890(2) 0.03033(11) Uani 1 1 d . . . . .
O1' O 0.86771(13) 0.68098(11) 0.78050(7) 0.0292(3) Uani 1 1 d . . . . .
O2' O 0.72237(13) 0.54274(11) 0.66647(7) 0.0280(3) Uani 1 1 d . . . . .
N1' N 0.95850(15) 0.56943(12) 0.64275(8) 0.0218(3) Uani 1 1 d . . . . .
H1' H 1.049(3) 0.537(2) 0.6543(13) 0.033(5) Uiso 1 1 d . . . . .
C1' C 1.02575(17) 0.80532(15) 0.79958(9) 0.0227(3) Uani 1 1 d . . . . .
C2' C 1.03588(18) 0.76221(16) 0.88497(10) 0.0266(3) Uani 1 1 d . . . . .
C3' C 1.1020(2) 0.82489(18) 0.92718(10) 0.0299(4) Uani 1 1 d . . . . .
H3' H 1.110905 0.795751 0.984742 0.036 Uiso 1 1 calc R U . . .
C4' C 1.15548(19) 0.92771(16) 0.88947(10) 0.0271(3) Uani 1 1 d . . . . .
C5' C 1.14593(18) 0.97057(15) 0.80402(10) 0.0242(3) Uani 1 1 d . . . . .
C6' C 1.08296(18) 0.90741(15) 0.76154(9) 0.0233(3) Uani 1 1 d . . . . .
H6' H 1.078261 0.934655 0.703623 0.028 Uiso 1 1 calc R U . . .
C7' C 0.9787(2) 0.6535(2) 0.93299(11) 0.0404(5) Uani 1 1 d . . . . .
H7'A H 0.869682 0.673982 0.934835 0.061 Uiso 1 1 calc R U . . .
H7'B H 1.012616 0.631927 0.989103 0.061 Uiso 1 1 calc R U . . .
H7'C H 1.016639 0.583993 0.906258 0.061 Uiso 1 1 calc R U . . .
C8' C 1.2223(2) 0.99124(19) 0.94007(11) 0.0374(4) Uani 1 1 d . . . . .
H8'A H 1.325131 0.991946 0.919724 0.056 Uiso 1 1 calc R U . . .
H8'B H 1.221119 0.947676 0.997701 0.056 Uiso 1 1 calc R U . . .
H8'C H 1.164130 1.075500 0.935766 0.056 Uiso 1 1 calc R U . . .
C9' C 1.2044(2) 1.08020(16) 0.75992(11) 0.0310(4) Uani 1 1 d . . . . .
H9'A H 1.312995 1.060817 0.762107 0.046 Uiso 1 1 calc R U . . .
H9'B H 1.160853 1.149158 0.786475 0.046 Uiso 1 1 calc R U . . .
H9'C H 1.177614 1.102077 0.702423 0.046 Uiso 1 1 calc R U . . .
C10' C 0.95366(17) 0.74542(15) 0.74957(9) 0.0234(3) Uani 1 1 d . . . . .
C11' C 0.99332(18) 0.76719(15) 0.65748(9) 0.0235(3) Uani 1 1 d . . . . .
H11C H 1.102321 0.739496 0.648324 0.028 Uiso 1 1 calc R U . . .
H11D H 0.965353 0.856008 0.633694 0.028 Uiso 1 1 calc R U . . .
C12' C 0.91543(17) 0.70028(14) 0.61311(9) 0.0216(3) Uani 1 1 d . . . . .
H12' H 0.805741 0.727064 0.624569 0.026 Uiso 1 1 calc R U . . .
C13' C 0.94766(18) 0.73192(15) 0.51895(10) 0.0249(3) Uani 1 1 d . . . . .
C14' C 0.85734(18) 0.50227(15) 0.67389(10) 0.0240(3) Uani 1 1 d . . . . .
C15' C 0.92012(19) 0.37399(16) 0.71943(11) 0.0298(4) Uani 1 1 d . . . . .
H15D H 0.896246 0.368057 0.778501 0.045 Uiso 1 1 calc R U . . .
H15E H 1.028392 0.353730 0.709183 0.045 Uiso 1 1 calc R U . . .
H15F H 0.876614 0.316656 0.700260 0.045 Uiso 1 1 calc R U . . .

loop_
_atom_site_aniso_label
_atom_site_aniso_U_11
_atom_site_aniso_U_22
_atom_site_aniso_U_33
_atom_site_aniso_U_23
_atom_site_aniso_U_13
_atom_site_aniso_U_12
Cl1 0.0337(2) 0.0271(2) 0.0348(2) -0.00037(16) -0.00585(16) -0.00604(16)
Cl2 0.0431(2) 0.0412(2) 0.0287(2) -0.00703(17) 0.01164(17) -0.0200(2)
Cl3 0.0452(3) 0.0261(2) 0.0400(2) -0.00073(17) -0.00090(18) -0.02037(18)
O1 0.0259(6) 0.0254(6) 0.0352(6) -0.0051(5) -0.0067(5) -0.0057(5)
O2 0.0215(6) 0.0330(6) 0.0404(7) -0.0042(5) -0.0038(5) -0.0100(5)
N1 0.0183(6) 0.0225(6) 0.0259(6) -0.0057(5) 0.0008(5) -0.0079(5)
C1 0.0224(7) 0.0185(7) 0.0258(7) -0.0040(6) 0.0002(6) -0.0036(6)
C2 0.0253(8) 0.0199(7) 0.0261(7) -0.0042(6) -0.0013(6) -0.0012(6)
C3 0.0293(8) 0.0212(7) 0.0264(8) -0.0004(6) -0.0005(6) -0.0051(6)
C4 0.0254(8) 0.0197(8) 0.0322(8) -0.0037(6) -0.0006(6) -0.0040(6)
C5 0.0263(8) 0.0196(7) 0.0283(8) -0.0057(6) -0.0022(6) -0.0036(6)
C6 0.0259(8) 0.0194(7) 0.0260(7) -0.0034(6) 0.0003(6) -0.0032(6)
C7 0.0352(9) 0.0276(8) 0.0256(8) -0.0021(6) -0.0044(7) -0.0088(7)
C8 0.0364(9) 0.0245(8) 0.0389(9) -0.0041(7) -0.0015(7) -0.0110(7)
C9 0.0363(9) 0.0264(8) 0.0327(9) -0.0091(7) -0.0046(7) -0.0080(7)
C10 0.0216(7) 0.0205(7) 0.0272(7) -0.0072(6) 0.0033(6) -0.0030(6)
C11 0.0288(8) 0.0221(8) 0.0254(7) -0.0039(6) 0.0007(6) -0.0096(6)
C12 0.0222(7) 0.0216(8) 0.0275(8) -0.0050(6) 0.0035(6) -0.0073(6)
C13 0.0313(8) 0.0245(8) 0.0298(8) -0.0035(6) 0.0029(6) -0.0123(7)
C14 0.0244(8) 0.0225(8) 0.0297(8) -0.0019(6) -0.0038(6) -0.0074(6)
C15 0.0315(9) 0.0521(12) 0.0294(9) -0.0118(8) -0.0033(7) -0.0128(8)
Cl1' 0.0267(2) 0.0399(2) 0.0291(2) -0.00869(16) 0.00657(15) -0.01107(17)
Cl2' 0.0436(2) 0.0243(2) 0.02528(19) -0.00137(15) -0.00445(16) -0.01074(17)
Cl3' 0.0348(2) 0.0315(2) 0.0302(2) -0.01149(16) -0.00422(15) -0.01234(17)
O1' 0.0275(6) 0.0316(6) 0.0307(6) -0.0067(5) 0.0057(5) -0.0139(5)
O2' 0.0198(5) 0.0277(6) 0.0375(6) -0.0062(5) 0.0005(4) -0.0092(5)
N1' 0.0175(6) 0.0210(6) 0.0269(6) -0.0045(5) 0.0004(5) -0.0053(5)
C1' 0.0223(7) 0.0228(7) 0.0219(7) -0.0048(6) 0.0015(6) -0.0041(6)
C2' 0.0244(8) 0.0301(9) 0.0230(7) -0.0029(6) 0.0018(6) -0.0060(7)
C3' 0.0308(8) 0.0379(9) 0.0187(7) -0.0032(6) -0.0013(6) -0.0064(7)
C4' 0.0290(8) 0.0285(8) 0.0241(8) -0.0086(6) -0.0018(6) -0.0044(7)
C5' 0.0254(8) 0.0226(8) 0.0240(7) -0.0057(6) -0.0017(6) -0.0035(6)
C6' 0.0260(8) 0.0223(8) 0.0207(7) -0.0036(6) 0.0000(6) -0.0051(6)
C7' 0.0483(11) 0.0464(11) 0.0268(8) 0.0066(8) -0.0008(8) -0.0251(9)
C8' 0.0488(11) 0.0402(10) 0.0284(8) -0.0110(7) -0.0079(8) -0.0141(9)
C9' 0.0382(9) 0.0231(8) 0.0331(8) -0.0039(7) -0.0075(7) -0.0091(7)
C10' 0.0220(7) 0.0222(8) 0.0246(8) -0.0037(6) 0.0014(6) -0.0047(6)
C11' 0.0254(8) 0.0256(8) 0.0219(7) -0.0044(6) -0.0003(6) -0.0114(6)
C12' 0.0207(7) 0.0209(8) 0.0241(7) -0.0049(6) 0.0005(6) -0.0067(6)
C13' 0.0259(8) 0.0244(8) 0.0263(8) -0.0051(6) -0.0009(6) -0.0101(6)
C14' 0.0237(8) 0.0237(8) 0.0263(7) -0.0070(6) 0.0014(6) -0.0083(6)
C15' 0.0280(8) 0.0246(8) 0.0357(9) -0.0018(7) 0.0014(7) -0.0094(7)

loop_
_atom_type_symbol
_atom_type_description
_atom_type_scat_dispersion_real
_atom_type_scat_dispersion_imag
_atom_type_scat_source
C C 0.0181 0.0091 'International Tables Vol C Tables 4.2.6.8 and 6.1.1.4'
H H 0.0000 0.0000 'International Tables Vol C Tables 4.2.6.8 and 6.1.1.4'
Cl Cl 0.3639 0.7018 'International Tables Vol C Tables 4.2.6.8 and 6.1.1.4'
N N 0.0311 0.0180 'International Tables Vol C Tables 4.2.6.8 and 6.1.1.4'
O O 0.0492 0.0322 'International Tables Vol C Tables 4.2.6.8 and 6.1.1.4'

loop_
_geom_angle_atom_site_label_1
_geom_angle_atom_site_label_2
_geom_angle_atom_site_label_3
_geom_angle
_geom_angle_site_symmetry_1
_geom_angle_site_symmetry_3
_geom_angle_publ_flag
C12 N1 H1 117.2(14) . . ?
C14 N1 H1 116.2(13) . . ?
C14 N1 C12 121.00(14) . . ?
C2 C1 C10 120.95(15) . . ?
C6 C1 C2 119.45(15) . . ?
C6 C1 C10 119.59(14) . . ?
C1 C2 C7 122.79(16) . . ?
C3 C2 C1 117.65(15) . . ?
C3 C2 C7 119.49(14) . . ?
C2 C3 H3 118.4 . . ?
C2 C3 C4 123.18(15) . . ?
C4 C3 H3 118.4 . . ?
C3 C4 C5 118.75(16) . . ?
C3 C4 C8 120.51(15) . . ?
C5 C4 C8 120.73(16) . . ?
C4 C5 C9 121.00(16) . . ?
C6 C5 C4 118.40(15) . . ?
C6 C5 C9 120.58(15) . . ?
C1 C6 H6 118.7 . . ?
C5 C6 C1 122.53(15) . . ?
C5 C6 H6 118.7 . . ?
C2 C7 H7A 109.5 . . ?
C2 C7 H7B 109.5 . . ?
C2 C7 H7C 109.5 . . ?
H7A C7 H7B 109.5 . . ?
H7A C7 H7C 109.5 . . ?
H7B C7 H7C 109.5 . . ?
C4 C8 H8A 109.5 . . ?
C4 C8 H8B 109.5 . . ?
C4 C8 H8C 109.5 . . ?
H8A C8 H8B 109.5 . . ?
H8A C8 H8C 109.5 . . ?
H8B C8 H8C 109.5 . . ?
C5 C9 H9A 109.5 . . ?
C5 C9 H9B 109.5 . . ?
C5 C9 H9C 109.5 . . ?
H9A C9 H9B 109.5 . . ?
H9A C9 H9C 109.5 . . ?
H9B C9 H9C 109.5 . . ?
O1 C10 C1 121.99(15) . . ?
O1 C10 C11 120.47(15) . . ?
C1 C10 C11 117.53(14) . . ?
C10 C11 H11A 109.4 . . ?
C10 C11 H11B 109.4 . . ?
C10 C11 C12 111.32(14) . . ?
H11A C11 H11B 108.0 . . ?
C12 C11 H11A 109.4 . . ?
C12 C11 H11B 109.4 . . ?
N1 C12 C11 110.62(13) . . ?
N1 C12 H12 108.0 . . ?
N1 C12 C13 109.82(13) . . ?
C11 C12 H12 108.0 . . ?
C11 C12 C13 112.35(14) . . ?
C13 C12 H12 108.0 . . ?
Cl2 C13 Cl1 108.51(10) . . ?
Cl3 C13 Cl1 107.91(9) . . ?
Cl3 C13 Cl2 108.19(9) . . ?
C12 C13 Cl1 111.32(11) . . ?
C12 C13 Cl2 110.20(12) . . ?
C12 C13 Cl3 110.61(12) . . ?
O2 C14 N1 123.01(15) . . ?
O2 C14 C15 121.92(16) . . ?
N1 C14 C15 115.06(15) . . ?
C14 C15 H15A 109.5 . . ?
C14 C15 H15B 109.5 . . ?
C14 C15 H15C 109.5 . . ?
H15A C15 H15B 109.5 . . ?
H15A C15 H15C 109.5 . . ?
H15B C15 H15C 109.5 . . ?
C12' N1' H1' 118.7(16) . . ?
C14' N1' H1' 116.9(16) . . ?
C14' N1' C12' 121.83(13) . . ?
C2' C1' C10' 121.26(15) . . ?
C6' C1' C2' 118.76(16) . . ?
C6' C1' C10' 119.98(14) . . ?
C1' C2' C7' 123.86(17) . . ?
C3' C2' C1' 117.56(16) . . ?
C3' C2' C7' 118.58(15) . . ?
C2' C3' H3' 118.3 . . ?
C4' C3' C2' 123.45(15) . . ?
C4' C3' H3' 118.3 . . ?
C3' C4' C5' 119.00(16) . . ?
C3' C4' C8' 119.90(15) . . ?
C5' C4' C8' 121.10(16) . . ?
C4' C5' C9' 121.18(16) . . ?
C6' C5' C4' 117.82(15) . . ?
C6' C5' C9' 120.99(14) . . ?
C1' C6' H6' 118.3 . . ?
C5' C6' C1' 123.38(15) . . ?
C5' C6' H6' 118.3 . . ?
C2' C7' H7'A 109.5 . . ?
C2' C7' H7'B 109.5 . . ?
C2' C7' H7'C 109.5 . . ?
H7'A C7' H7'B 109.5 . . ?
H7'A C7' H7'C 109.5 . . ?
H7'B C7' H7'C 109.5 . . ?
C4' C8' H8'A 109.5 . . ?
C4' C8' H8'B 109.5 . . ?
C4' C8' H8'C 109.5 . . ?
H8'A C8' H8'B 109.5 . . ?
H8'A C8' H8'C 109.5 . . ?
H8'B C8' H8'C 109.5 . . ?
C5' C9' H9'A 109.5 . . ?
C5' C9' H9'B 109.5 . . ?
C5' C9' H9'C 109.5 . . ?
H9'A C9' H9'B 109.5 . . ?
H9'A C9' H9'C 109.5 . . ?
H9'B C9' H9'C 109.5 . . ?
O1' C10' C1' 122.07(14) . . ?
O1' C10' C11' 120.76(15) . . ?
C1' C10' C11' 117.17(13) . . ?
C10' C11' H11C 109.1 . . ?
C10' C11' H11D 109.1 . . ?
C10' C11' C12' 112.58(13) . . ?
H11C C11' H11D 107.8 . . ?
C12' C11' H11C 109.1 . . ?
C12' C11' H11D 109.1 . . ?
N1' C12' C11' 111.29(13) . . ?
N1' C12' H12' 108.1 . . ?
N1' C12' C13' 109.63(13) . . ?
C11' C12' H12' 108.1 . . ?
C11' C12' C13' 111.56(13) . . ?
C13' C12' H12' 108.1 . . ?
Cl1' C13' Cl2' 108.12(9) . . ?
Cl3' C13' Cl1' 108.71(9) . . ?
Cl3' C13' Cl2' 108.06(9) . . ?
C12' C13' Cl1' 110.78(11) . . ?
C12' C13' Cl2' 110.53(11) . . ?
C12' C13' Cl3' 110.55(11) . . ?
O2' C14' N1' 122.77(15) . . ?
O2' C14' C15' 121.87(15) . . ?
N1' C14' C15' 115.36(14) . . ?
C14' C15' H15D 109.5 . . ?
C14' C15' H15E 109.5 . . ?
C14' C15' H15F 109.5 . . ?
H15D C15' H15E 109.5 . . ?
H15D C15' H15F 109.5 . . ?
H15E C15' H15F 109.5 . . ?

loop_
_geom_bond_atom_site_label_1
_geom_bond_atom_site_label_2
_geom_bond_distance
_geom_bond_site_symmetry_2
_geom_bond_publ_flag
Cl1 C13 1.7852(18) . ?
Cl2 C13 1.7745(17) . ?
Cl3 C13 1.7734(18) . ?
O1 C10 1.219(2) . ?
O2 C14 1.226(2) . ?
N1 H1 0.90(2) . ?
N1 C12 1.448(2) . ?
N1 C14 1.357(2) . ?
C1 C2 1.408(2) . ?
C1 C6 1.397(2) . ?
C1 C10 1.488(2) . ?
C2 C3 1.391(2) . ?
C2 C7 1.511(2) . ?
C3 H3 0.9500 . ?
C3 C4 1.396(3) . ?
C4 C5 1.408(2) . ?
C4 C8 1.505(2) . ?
C5 C6 1.388(2) . ?
C5 C9 1.504(2) . ?
C6 H6 0.9500 . ?
C7 H7A 0.9800 . ?
C7 H7B 0.9800 . ?
C7 H7C 0.9800 . ?
C8 H8A 0.9800 . ?
C8 H8B 0.9800 . ?
C8 H8C 0.9800 . ?
C9 H9A 0.9800 . ?
C9 H9B 0.9800 . ?
C9 H9C 0.9800 . ?
C10 C11 1.520(2) . ?
C11 H11A 0.9900 . ?
C11 H11B 0.9900 . ?
C11 C12 1.522(2) . ?
C12 H12 1.0000 . ?
C12 C13 1.544(2) . ?
C14 C15 1.505(2) . ?
C15 H15A 0.9800 . ?
C15 H15B 0.9800 . ?
C15 H15C 0.9800 . ?
Cl1' C13' 1.7842(17) . ?
Cl2' C13' 1.7876(17) . ?
Cl3' C13' 1.7648(17) . ?
O1' C10' 1.218(2) . ?
O2' C14' 1.234(2) . ?
N1' H1' 0.85(3) . ?
N1' C12' 1.445(2) . ?
N1' C14' 1.349(2) . ?
C1' C2' 1.406(2) . ?
C1' C6' 1.402(2) . ?
C1' C10' 1.496(2) . ?
C2' C3' 1.395(3) . ?
C2' C7' 1.507(3) . ?
C3' H3' 0.9500 . ?
C3' C4' 1.389(3) . ?
C4' C5' 1.406(2) . ?
C4' C8' 1.503(3) . ?
C5' C6' 1.384(2) . ?
C5' C9' 1.504(2) . ?
C6' H6' 0.9500 . ?
C7' H7'A 0.9800 . ?
C7' H7'B 0.9800 . ?
C7' H7'C 0.9800 . ?
C8' H8'A 0.9800 . ?
C8' H8'B 0.9800 . ?
C8' H8'C 0.9800 . ?
C9' H9'A 0.9800 . ?
C9' H9'B 0.9800 . ?
C9' H9'C 0.9800 . ?
C10' C11' 1.523(2) . ?
C11' H11C 0.9900 . ?
C11' H11D 0.9900 . ?
C11' C12' 1.524(2) . ?
C12' H12' 1.0000 . ?
C12' C13' 1.547(2) . ?
C14' C15' 1.505(2) . ?
C15' H15D 0.9800 . ?
C15' H15E 0.9800 . ?
C15' H15F 0.9800 . ?

loop_
_geom_torsion_atom_site_label_1
_geom_torsion_atom_site_label_2
_geom_torsion_atom_site_label_3
_geom_torsion_atom_site_label_4
_geom_torsion
_geom_torsion_site_symmetry_1
_geom_torsion_site_symmetry_2
_geom_torsion_site_symmetry_3
_geom_torsion_site_symmetry_4
_geom_torsion_publ_flag
O1 C10 C11 C12 9.3(2) . . . . ?
N1 C12 C13 Cl1 62.15(16) . . . . ?
N1 C12 C13 Cl2 -177.41(11) . . . . ?
N1 C12 C13 Cl3 -57.82(16) . . . . ?
C1 C2 C3 C4 -1.1(2) . . . . ?
C1 C10 C11 C12 -170.28(13) . . . . ?
C2 C1 C6 C5 1.4(2) . . . . ?
C2 C1 C10 O1 -29.9(2) . . . . ?
C2 C1 C10 C11 149.62(15) . . . . ?
C2 C3 C4 C5 1.4(2) . . . . ?
C2 C3 C4 C8 -178.60(16) . . . . ?
C3 C4 C5 C6 -0.3(2) . . . . ?
C3 C4 C5 C9 178.19(15) . . . . ?
C4 C5 C6 C1 -1.1(2) . . . . ?
C6 C1 C2 C3 -0.4(2) . . . . ?
C6 C1 C2 C7 176.78(15) . . . . ?
C6 C1 C10 O1 150.05(16) . . . . ?
C6 C1 C10 C11 -30.4(2) . . . . ?
C7 C2 C3 C4 -178.29(16) . . . . ?
C8 C4 C5 C6 179.69(15) . . . . ?
C8 C4 C5 C9 -1.8(2) . . . . ?
C9 C5 C6 C1 -179.60(15) . . . . ?
C10 C1 C2 C3 179.64(14) . . . . ?
C10 C1 C2 C7 -3.2(2) . . . . ?
C10 C1 C6 C5 -178.55(14) . . . . ?
C10 C11 C12 N1 62.61(17) . . . . ?
C10 C11 C12 C13 -174.26(13) . . . . ?
C11 C12 C13 Cl1 -61.43(16) . . . . ?
C11 C12 C13 Cl2 59.01(16) . . . . ?
C11 C12 C13 Cl3 178.61(11) . . . . ?
C12 N1 C14 O2 -11.3(2) . . . . ?
C12 N1 C14 C15 170.18(15) . . . . ?
C14 N1 C12 C11 -127.79(16) . . . . ?
C14 N1 C12 C13 107.63(17) . . . . ?
O1' C10' C11' C12' -0.3(2) . . . . ?
N1' C12' C13' Cl1' -61.64(15) . . . . ?
N1' C12' C13' Cl2' 178.54(11) . . . . ?
N1' C12' C13' Cl3' 58.94(15) . . . . ?
C1' C2' C3' C4' 1.0(3) . . . . ?
C1' C10' C11' C12' 179.09(13) . . . . ?
C2' C1' C6' C5' -1.7(2) . . . . ?
C2' C1' C10' O1' 20.0(2) . . . . ?
C2' C1' C10' C11' -159.41(15) . . . . ?
C2' C3' C4' C5' -1.3(3) . . . . ?
C2' C3' C4' C8' 178.70(17) . . . . ?
C3' C4' C5' C6' 0.0(2) . . . . ?
C3' C4' C5' C9' -178.97(16) . . . . ?
C4' C5' C6' C1' 1.5(2) . . . . ?
C6' C1' C2' C3' 0.5(2) . . . . ?
C6' C1' C2' C7' 180.00(17) . . . . ?
C6' C1' C10' O1' -159.15(16) . . . . ?
C6' C1' C10' C11' 21.5(2) . . . . ?
C7' C2' C3' C4' -178.54(18) . . . . ?
C8' C4' C5' C6' -179.96(16) . . . . ?
C8' C4' C5' C9' 1.0(3) . . . . ?
C9' C5' C6' C1' -179.51(15) . . . . ?
C10' C1' C2' C3' -178.68(15) . . . . ?
C10' C1' C2' C7' 0.9(3) . . . . ?
C10' C1' C6' C5' 177.42(14) . . . . ?
C10' C11' C12' N1' -61.69(17) . . . . ?
C10' C11' C12' C13' 175.51(13) . . . . ?
C11' C12' C13' Cl1' 62.11(15) . . . . ?
C11' C12' C13' Cl2' -57.71(15) . . . . ?
C11' C12' C13' Cl3' -177.31(11) . . . . ?
C12' N1' C14' O2' 12.8(2) . . . . ?
C12' N1' C14' C15' -166.61(14) . . . . ?
C14' N1' C12' C11' 122.98(15) . . . . ?
C14' N1' C12' C13' -113.12(16) . . . . ?
